data_7209822
loop_
_publ_author_name
'Pettinari, Claudio'
'Marchetti, Fabio'
'Orbisaglia, Serena'
'Pettinari, Riccardo'
'Ngoune, Jean'
'G\'omez, Margarita'
'Santos, Carina'
'\'Alvarez, Eleuterio'

_publ_section_title
;
 Group 11 complexes with the bidentate di(1H-indazol-1-yl)methane and
 di(2H-indazol-2-yl)methane) ligands
;
_journal_issue 19
_journal_name_full CrystEngComm
_journal_page_first 3892
_journal_paper_doi 10.1039/c3ce40355f
_journal_volume 15
_journal_year 2013
_chemical_formula_moiety 'C32 H24 Cu F3 N8 O2, C2 F3 O2, C2 H6 O'
_chemical_formula_sum 'C36 H30 Cu F6 N8 O5'
_chemical_formula_weight 832.22
_chemical_name_systematic
;
?
;
_space_group_IT_number 2
_symmetry_cell_setting triclinic
_symmetry_space_group_name_Hall '-P 1'
_symmetry_space_group_name_H-M 'P -1'
_atom_sites_solution_hydrogens geom
_atom_sites_solution_primary direct
_atom_sites_solution_secondary difmap
_audit_creation_method SHELXL-97
_cell_angle_alpha 79.9940(10)
_cell_angle_beta 85.8750(10)
_cell_angle_gamma 74.6510(9)
_cell_formula_units_Z 2
_cell_length_a 11.7362(2)
_cell_length_b 12.7941(3)
_cell_length_c 13.0346(3)
_cell_measurement_reflns_used 9433
_cell_measurement_temperature 173(2)
_cell_measurement_theta_max 31.33
_cell_measurement_theta_min 2.45
_cell_volume 1857.99(7)
_computing_cell_refinement 'APEX2 Software Suite (Bruker, 2007)'
_computing_data_collection 'APEX2 Software Suite (Bruker, 2007)'
_computing_data_reduction 'APEX2 Software Suite (Bruker, 2007)'
_computing_molecular_graphics 'SHELXTL (Sheldrick, 2008)'
_computing_publication_material 'SHELXTL and publCIF (Westrip, 2010)'
_computing_structure_refinement 'SHELXL97 (Sheldrick, 2008)'
_computing_structure_solution 'SIR2002 (Burla et al., 2003)'
_diffrn_ambient_temperature 173(2)
_diffrn_detector_area_resol_mean 8.26
_diffrn_measured_fraction_theta_full 0.987
_diffrn_measured_fraction_theta_max 0.987
_diffrn_measurement_device_type
;
Bruker-Nonius X8kappa APEX II CCD area detector
;
_diffrn_measurement_method 'phi and omega scans with narrow frames'
_diffrn_radiation_monochromator graphite
_diffrn_radiation_source 'fine-focus sealed tube'
_diffrn_radiation_type MoK\a
_diffrn_radiation_wavelength 0.71073
_diffrn_reflns_av_R_equivalents 0.0195
_diffrn_reflns_av_sigmaI/netI 0.0120
_diffrn_reflns_limit_h_max 14
_diffrn_reflns_limit_h_min -14
_diffrn_reflns_limit_k_max 15
_diffrn_reflns_limit_k_min -14
_diffrn_reflns_limit_l_max 15
_diffrn_reflns_limit_l_min -15
_diffrn_reflns_number 45021
_diffrn_reflns_theta_full 25.25
_diffrn_reflns_theta_max 25.25
_diffrn_reflns_theta_min 2.11
_diffrn_standards_decay_% 0
_exptl_absorpt_coefficient_mu 0.672
_exptl_absorpt_correction_T_max 0.7749
_exptl_absorpt_correction_T_min 0.7300
_exptl_absorpt_correction_type multi-scan
_exptl_absorpt_process_details
;
APEX2 Software Suite; Bruker 2005.
;
_exptl_crystal_colour colourless
_exptl_crystal_density_diffrn 1.488
_exptl_crystal_density_method 'not measured'
_exptl_crystal_description block
_exptl_crystal_F_000 850
_exptl_crystal_size_max 0.50
_exptl_crystal_size_mid 0.48
_exptl_crystal_size_min 0.40
_refine_diff_density_max 0.613
_refine_diff_density_min -0.425
_refine_diff_density_rms 0.118
_refine_ls_extinction_method none
_refine_ls_goodness_of_fit_ref 1.066
_refine_ls_hydrogen_treatment constr
_refine_ls_matrix_type full
_refine_ls_number_parameters 507
_refine_ls_number_reflns 6528
_refine_ls_number_restraints 0
_refine_ls_restrained_S_all 1.066
_refine_ls_R_factor_all 0.0615
_refine_ls_R_factor_gt 0.0575
_refine_ls_shift/su_max 0.001
_refine_ls_shift/su_mean 0.000
_refine_ls_structure_factor_coef Fsqd
_refine_ls_weighting_details 'calc w=1/[\s^2^(Fo^2^)+(0.0235P)^2^+2.4575P] where P=(Fo^2^+2Fc^2^)/3'
_refine_ls_weighting_scheme calc
_refine_ls_wR_factor_gt 0.1718
_refine_ls_wR_factor_ref 0.1762
_reflns_number_gt 6051
_reflns_number_total 6528
_reflns_threshold_expression >2sigma(I)
_cod_data_source_file c3ce40355f.txt
_cod_data_source_block 8
_cod_depositor_comments
;
The following automatic conversions were performed:

'_symmetry_cell_setting' value 'Triclinic' changed to 'triclinic'
according to /home/saulius/struct/CIF-dictionaries/cif_core.dic
dictionary named 'cif_core.dic' version 2.4.2 from 2011-04-26.

Automatic conversion script
Id: cif_fix_values 1891 2012-01-12 08:04:46Z andrius 
;
_cod_original_cell_volume 1857.99(8)
_cod_database_code 7209822

loop_
_symmetry_equiv_pos_as_xyz
'x, y, z'
'-x, -y, -z'

loop_
_atom_site_label
_atom_site_type_symbol
_atom_site_fract_x
_atom_site_fract_y
_atom_site_fract_z
_atom_site_U_iso_or_equiv
_atom_site_adp_type
_atom_site_occupancy
_atom_site_symmetry_multiplicity
_atom_site_calc_flag
_atom_site_refinement_flags
Cu1 Cu 0.51320(3) 0.29139(3) 0.18192(3) 0.02030(16) Uani 1 1 d .
F1 F 0.2668(3) 0.2432(4) -0.0565(3) 0.1040(15) Uani 1 1 d .
F2 F 0.4215(4) 0.1149(3) -0.0708(3) 0.1072(15) Uani 1 1 d .
F3 F 0.3965(3) 0.2608(3) -0.1760(2) 0.0845(10) Uani 1 1 d .
N1 N 0.5505(2) 0.4010(2) 0.2592(2) 0.0239(5) Uani 1 1 d .
N2 N 0.4783(2) 0.5043(2) 0.2555(2) 0.0255(6) Uani 1 1 d .
N3 N 0.3416(2) 0.3624(2) 0.2028(2) 0.0244(5) Uani 1 1 d .
N4 N 0.3018(2) 0.4701(2) 0.2121(2) 0.0261(6) Uani 1 1 d .
N5 N 0.5381(2) 0.1504(2) 0.3107(2) 0.0247(5) Uani 1 1 d .
N6 N 0.6366(2) 0.0658(2) 0.3023(2) 0.0261(6) Uani 1 1 d .
N7 N 0.6838(2) 0.2389(2) 0.1385(2) 0.0243(5) Uani 1 1 d .
N8 N 0.7444(2) 0.1305(2) 0.1541(2) 0.0252(6) Uani 1 1 d .
O1 O 0.46705(19) 0.20922(17) 0.08309(17) 0.0254(5) Uani 1 1 d .
O2 O 0.4550(2) 0.3627(2) -0.0319(2) 0.0377(6) Uani 1 1 d .
C1 C 0.5049(3) 0.5593(3) 0.3248(3) 0.0315(7) Uani 1 1 d .
H1 H 0.4659 0.6322 0.3347 0.038 Uiso 1 1 calc R
C2 C 0.6005(3) 0.4894(3) 0.3795(3) 0.0308(7) Uani 1 1 d .
C3 C 0.6666(4) 0.4957(3) 0.4644(3) 0.0416(9) Uani 1 1 d .
H3 H 0.6511 0.5610 0.4940 0.050 Uiso 1 1 calc R
C4 C 0.7523(3) 0.4059(4) 0.5021(3) 0.0432(9) Uani 1 1 d .
H4 H 0.7971 0.4088 0.5589 0.052 Uiso 1 1 calc R
C5 C 0.7766(3) 0.3080(3) 0.4587(3) 0.0358(8) Uani 1 1 d .
H5 H 0.8369 0.2466 0.4878 0.043 Uiso 1 1 calc R
C6 C 0.7161(3) 0.2991(3) 0.3763(3) 0.0283(7) Uani 1 1 d .
H6 H 0.7343 0.2335 0.3470 0.034 Uiso 1 1 calc R
C7 C 0.6260(3) 0.3907(2) 0.3367(2) 0.0239(6) Uani 1 1 d .
C8 C 0.1876(3) 0.4990(3) 0.2411(3) 0.0311(7) Uani 1 1 d .
H8 H 0.1429 0.5701 0.2516 0.037 Uiso 1 1 calc R
C9 C 0.1470(3) 0.4046(3) 0.2532(3) 0.0301(7) Uani 1 1 d .
C10 C 0.0370(3) 0.3798(4) 0.2812(3) 0.0443(9) Uani 1 1 d .
H10 H -0.0303 0.4345 0.2988 0.053 Uiso 1 1 calc R
C11 C 0.0312(3) 0.2754(4) 0.2818(3) 0.0447(9) Uani 1 1 d .
H11 H -0.0421 0.2575 0.2993 0.054 Uiso 1 1 calc R
C12 C 0.1308(3) 0.1916(3) 0.2573(3) 0.0392(8) Uani 1 1 d .
H12 H 0.1224 0.1194 0.2595 0.047 Uiso 1 1 calc R
C13 C 0.2385(3) 0.2123(3) 0.2307(3) 0.0310(7) Uani 1 1 d .
H13 H 0.3053 0.1561 0.2148 0.037 Uiso 1 1 calc R
C14 C 0.2458(3) 0.3208(3) 0.2278(2) 0.0251(6) Uani 1 1 d .
C15 C 0.3817(3) 0.5399(3) 0.1834(3) 0.0294(7) Uani 1 1 d .
H15A H 0.3394 0.6173 0.1866 0.035 Uiso 1 1 calc R
H15B H 0.4129 0.5347 0.1114 0.035 Uiso 1 1 calc R
C16 C 0.6831(3) 0.0135(3) 0.3937(3) 0.0302(7) Uani 1 1 d .
H16 H 0.7514 -0.0464 0.4044 0.036 Uiso 1 1 calc R
C17 C 0.6115(3) 0.0644(3) 0.4702(3) 0.0290(7) Uani 1 1 d .
C18 C 0.6124(3) 0.0499(3) 0.5806(3) 0.0375(8) Uani 1 1 d .
H18 H 0.6716 -0.0057 0.6188 0.045 Uiso 1 1 calc R
C19 C 0.5252(4) 0.1188(3) 0.6299(3) 0.0404(9) Uani 1 1 d .
H19 H 0.5244 0.1110 0.7037 0.049 Uiso 1 1 calc R
C20 C 0.4360(3) 0.2015(3) 0.5741(3) 0.0363(8) Uani 1 1 d .
H20 H 0.3765 0.2472 0.6116 0.044 Uiso 1 1 calc R
C21 C 0.4327(3) 0.2178(3) 0.4672(3) 0.0307(7) Uani 1 1 d .
H21 H 0.3723 0.2733 0.4304 0.037 Uiso 1 1 calc R
C22 C 0.5228(3) 0.1486(3) 0.4147(2) 0.0259(6) Uani 1 1 d .
C23 C 0.8569(3) 0.1141(3) 0.1203(3) 0.0319(7) Uani 1 1 d .
H23 H 0.9143 0.0455 0.1242 0.038 Uiso 1 1 calc R
C24 C 0.8739(3) 0.2167(3) 0.0782(3) 0.0292(7) Uani 1 1 d .
C25 C 0.9702(3) 0.2547(3) 0.0277(3) 0.0391(8) Uani 1 1 d .
H25 H 1.0442 0.2049 0.0165 0.047 Uiso 1 1 calc R
C26 C 0.9531(3) 0.3641(3) -0.0040(3) 0.0408(9) Uani 1 1 d .
H26 H 1.0160 0.3912 -0.0384 0.049 Uiso 1 1 calc R
C27 C 0.8430(3) 0.4392(3) 0.0130(3) 0.0368(8) Uani 1 1 d .
H27 H 0.8349 0.5154 -0.0100 0.044 Uiso 1 1 calc R
C28 C 0.7484(3) 0.4059(3) 0.0614(3) 0.0294(7) Uani 1 1 d .
H28 H 0.6756 0.4571 0.0732 0.035 Uiso 1 1 calc R
C29 C 0.7639(3) 0.2921(3) 0.0927(2) 0.0245(6) Uani 1 1 d .
C30 C 0.6825(3) 0.0473(3) 0.1990(3) 0.0279(7) Uani 1 1 d .
H30A H 0.6167 0.0509 0.1540 0.034 Uiso 1 1 calc R
H30B H 0.7375 -0.0267 0.2031 0.034 Uiso 1 1 calc R
C31 C 0.4420(3) 0.2710(3) -0.0037(2) 0.0265(7) Uani 1 1 d .
C32 C 0.3813(4) 0.2219(4) -0.0778(3) 0.0453(9) Uani 1 1 d .
F4 F 0.7160(3) 0.0527(3) 0.8011(3) 0.0844(10) Uani 1 1 d .
F5 F 0.6883(3) 0.1668(3) 0.9095(3) 0.0793(9) Uani 1 1 d .
F6 F 0.8260(3) 0.0196(3) 0.9291(2) 0.0784(9) Uani 1 1 d .
O3 O 0.8130(3) 0.2574(3) 0.7559(3) 0.0673(9) Uani 1 1 d .
O4 O 0.9529(4) 0.1011(3) 0.7793(5) 0.120(2) Uani 1 1 d .
C33 C 0.8538(5) 0.1603(4) 0.7914(4) 0.0596(12) Uani 1 1 d .
C34 C 0.7700(4) 0.1009(4) 0.8574(3) 0.0508(10) Uani 1 1 d .
O5 O 0.1411(4) 0.1796(3) 0.7161(4) 0.0910(14) Uani 1 1 d .
H5A H 0.0774 0.1612 0.7169 0.137 Uiso 1 1 calc R
C35 C 0.1186(5) 0.2954(5) 0.6903(5) 0.0705(14) Uani 1 1 d .
H35A H 0.1903 0.3179 0.7024 0.085 Uiso 1 1 calc R
H35B H 0.0543 0.3299 0.7367 0.085 Uiso 1 1 calc R
C36 C 0.0847(6) 0.3352(6) 0.5817(6) 0.090(2) Uani 1 1 d .
H36A H 0.1490 0.3031 0.5353 0.135 Uiso 1 1 calc R
H36B H 0.0692 0.4154 0.5676 0.135 Uiso 1 1 calc R
H36C H 0.0132 0.3139 0.5695 0.135 Uiso 1 1 calc R

loop_
_atom_site_aniso_label
_atom_site_aniso_U_11
_atom_site_aniso_U_22
_atom_site_aniso_U_33
_atom_site_aniso_U_23
_atom_site_aniso_U_13
_atom_site_aniso_U_12
Cu1 0.0187(2) 0.0178(2) 0.0225(2) -0.00380(15) -0.00024(15) -0.00112(16)
F1 0.0531(18) 0.206(5) 0.084(2) -0.063(3) 0.0008(16) -0.063(2)
F2 0.179(4) 0.064(2) 0.099(3) -0.0302(19) -0.058(3) -0.043(2)
F3 0.109(3) 0.128(3) 0.0295(13) -0.0161(15) -0.0055(14) -0.051(2)
N1 0.0237(13) 0.0172(12) 0.0284(13) -0.0047(10) -0.0023(10) -0.0002(10)
N2 0.0242(13) 0.0184(13) 0.0314(14) -0.0029(10) -0.0018(10) -0.0016(11)
N3 0.0218(13) 0.0204(13) 0.0283(13) -0.0031(10) -0.0007(10) -0.0016(11)
N4 0.0232(13) 0.0212(13) 0.0298(14) -0.0029(10) -0.0028(10) 0.0009(11)
N5 0.0272(13) 0.0195(13) 0.0242(13) -0.0026(10) 0.0017(10) -0.0017(11)
N6 0.0297(14) 0.0168(12) 0.0281(13) -0.0019(10) 0.0011(11) -0.0013(11)
N7 0.0250(13) 0.0191(12) 0.0258(13) -0.0025(10) -0.0008(10) -0.0010(11)
N8 0.0259(13) 0.0190(13) 0.0263(13) -0.0044(10) 0.0019(10) 0.0019(11)
O1 0.0276(11) 0.0207(11) 0.0264(11) -0.0036(9) -0.0011(9) -0.0034(9)
O2 0.0427(15) 0.0280(13) 0.0384(13) 0.0029(10) 0.0001(11) -0.0076(11)
C1 0.0332(17) 0.0203(15) 0.0405(18) -0.0095(13) -0.0011(14) -0.0027(14)
C2 0.0311(17) 0.0273(17) 0.0354(17) -0.0089(14) 0.0010(14) -0.0080(14)
C3 0.042(2) 0.042(2) 0.046(2) -0.0211(17) -0.0061(17) -0.0098(18)
C4 0.038(2) 0.055(2) 0.040(2) -0.0183(18) -0.0094(16) -0.0096(18)
C5 0.0282(17) 0.039(2) 0.0378(19) -0.0041(15) -0.0048(14) -0.0050(15)
C6 0.0221(15) 0.0266(16) 0.0356(17) -0.0057(13) -0.0021(13) -0.0041(13)
C7 0.0230(15) 0.0210(15) 0.0277(15) -0.0034(12) 0.0021(12) -0.0070(12)
C8 0.0224(16) 0.0323(18) 0.0332(17) -0.0088(14) -0.0039(13) 0.0052(14)
C9 0.0224(16) 0.0372(19) 0.0278(16) -0.0077(14) -0.0024(12) -0.0005(14)
C10 0.0247(17) 0.061(3) 0.047(2) -0.0204(19) 0.0048(15) -0.0055(17)
C11 0.0279(18) 0.060(3) 0.052(2) -0.0175(19) 0.0058(16) -0.0185(18)
C12 0.0339(19) 0.045(2) 0.042(2) -0.0082(16) 0.0022(15) -0.0156(17)
C13 0.0285(17) 0.0315(18) 0.0331(17) -0.0045(14) -0.0007(13) -0.0084(14)
C14 0.0199(14) 0.0320(17) 0.0212(14) -0.0021(12) -0.0020(11) -0.0041(13)
C15 0.0280(16) 0.0208(15) 0.0351(17) 0.0014(13) -0.0048(13) -0.0016(13)
C16 0.0339(18) 0.0218(16) 0.0311(17) 0.0013(13) -0.0029(13) -0.0036(14)
C17 0.0336(17) 0.0230(16) 0.0285(16) 0.0001(12) -0.0028(13) -0.0062(14)
C18 0.044(2) 0.037(2) 0.0293(17) 0.0024(14) -0.0060(15) -0.0100(17)
C19 0.051(2) 0.048(2) 0.0241(17) -0.0045(15) -0.0011(15) -0.0173(19)
C20 0.043(2) 0.0353(19) 0.0322(18) -0.0120(15) 0.0059(15) -0.0099(16)
C21 0.0340(18) 0.0263(16) 0.0304(17) -0.0042(13) 0.0011(13) -0.0062(14)
C22 0.0305(16) 0.0215(15) 0.0264(15) -0.0025(12) -0.0009(12) -0.0088(13)
C23 0.0256(16) 0.0302(17) 0.0336(17) -0.0062(14) -0.0014(13) 0.0044(14)
C24 0.0227(16) 0.0331(18) 0.0287(16) -0.0045(13) -0.0025(12) -0.0016(14)
C25 0.0237(17) 0.051(2) 0.0402(19) -0.0059(17) 0.0016(14) -0.0068(16)
C26 0.0312(19) 0.055(2) 0.0399(19) -0.0029(17) 0.0015(15) -0.0212(18)
C27 0.041(2) 0.0376(19) 0.0360(18) 0.0012(15) -0.0053(15) -0.0205(17)
C28 0.0278(16) 0.0289(17) 0.0300(16) -0.0034(13) -0.0040(13) -0.0048(14)
C29 0.0226(15) 0.0290(16) 0.0218(14) -0.0041(12) -0.0029(11) -0.0061(13)
C30 0.0335(17) 0.0176(15) 0.0295(16) -0.0053(12) 0.0022(13) -0.0009(13)
C31 0.0247(15) 0.0265(17) 0.0259(15) -0.0048(13) 0.0014(12) -0.0029(13)
C32 0.051(2) 0.059(3) 0.0311(19) -0.0108(17) -0.0049(16) -0.019(2)
F4 0.091(2) 0.084(2) 0.091(2) -0.0372(19) -0.0316(19) -0.0219(19)
F5 0.0677(19) 0.077(2) 0.092(2) -0.0364(18) 0.0152(17) -0.0069(16)
F6 0.104(3) 0.0639(19) 0.0595(18) 0.0000(14) -0.0203(17) -0.0103(18)
O3 0.071(2) 0.0334(16) 0.083(2) -0.0066(16) -0.0023(18) 0.0103(16)
O4 0.079(3) 0.049(2) 0.187(6) 0.016(3) 0.049(3) 0.026(2)
C33 0.059(3) 0.035(2) 0.073(3) -0.013(2) 0.003(2) 0.009(2)
C34 0.059(3) 0.044(2) 0.048(2) -0.0210(19) -0.0098(19) 0.000(2)
O5 0.067(2) 0.066(2) 0.107(3) 0.000(2) 0.013(2) 0.028(2)
C35 0.051(3) 0.063(3) 0.084(4) -0.013(3) 0.007(3) 0.009(2)
C36 0.074(4) 0.095(5) 0.100(5) 0.010(4) -0.032(4) -0.029(4)

loop_
_atom_type_symbol
_atom_type_description
_atom_type_scat_dispersion_real
_atom_type_scat_dispersion_imag
_atom_type_scat_source
C C 0.0033 0.0016 'International Tables Vol C Tables 4.2.6.8 and 6.1.1.4'
H H 0.0000 0.0000 'International Tables Vol C Tables 4.2.6.8 and 6.1.1.4'
N N 0.0061 0.0033 'International Tables Vol C Tables 4.2.6.8 and 6.1.1.4'
O O 0.0106 0.0060 'International Tables Vol C Tables 4.2.6.8 and 6.1.1.4'
F F 0.0171 0.0103 'International Tables Vol C Tables 4.2.6.8 and 6.1.1.4'
Cu Cu 0.3201 1.2651 'International Tables Vol C Tables 4.2.6.8 and 6.1.1.4'

loop_
_geom_angle_atom_site_label_1
_geom_angle_atom_site_label_2
_geom_angle_atom_site_label_3
_geom_angle
O1 Cu1 N3 87.99(10)
O1 Cu1 N7 90.29(10)
N3 Cu1 N7 170.17(11)
O1 Cu1 N1 168.42(10)
N3 Cu1 N1 88.41(11)
N7 Cu1 N1 91.39(10)
O1 Cu1 N5 93.17(9)
N3 Cu1 N5 100.37(10)
N7 Cu1 N5 89.38(10)
N1 Cu1 N5 98.30(10)
C7 N1 N2 104.6(2)
C7 N1 Cu1 132.7(2)
N2 N1 Cu1 121.4(2)
C1 N2 N1 113.2(3)
C1 N2 C15 128.0(3)
N1 N2 C15 118.7(3)
N4 N3 C14 104.6(2)
N4 N3 Cu1 122.0(2)
C14 N3 Cu1 132.5(2)
C8 N4 N3 113.4(3)
C8 N4 C15 128.2(3)
N3 N4 C15 118.3(3)
C22 N5 N6 103.3(2)
C22 N5 Cu1 130.1(2)
N6 N5 Cu1 115.91(18)
C16 N6 N5 114.0(3)
C16 N6 C30 127.6(3)
N5 N6 C30 118.3(3)
C29 N7 N8 104.5(2)
C29 N7 Cu1 132.6(2)
N8 N7 Cu1 122.9(2)
C23 N8 N7 113.0(3)
C23 N8 C30 127.4(3)
N7 N8 C30 119.5(2)
C31 O1 Cu1 109.93(19)
N2 C1 C2 106.8(3)
N2 C1 H1 126.6
C2 C1 H1 126.6
C1 C2 C7 105.3(3)
C1 C2 C3 135.0(3)
C7 C2 C3 119.6(3)
C4 C3 C2 118.3(3)
C4 C3 H3 120.9
C2 C3 H3 120.9
C3 C4 C5 121.5(3)
C3 C4 H4 119.2
C5 C4 H4 119.2
C6 C5 C4 122.0(3)
C6 C5 H5 119.0
C4 C5 H5 119.0
C5 C6 C7 117.5(3)
C5 C6 H6 121.3
C7 C6 H6 121.3
N1 C7 C6 128.8(3)
N1 C7 C2 110.1(3)
C6 C7 C2 121.1(3)
N4 C8 C9 106.7(3)
N4 C8 H8 126.6
C9 C8 H8 126.6
C8 C9 C10 135.0(3)
C8 C9 C14 105.3(3)
C10 C9 C14 119.7(3)
C11 C10 C9 117.6(4)
C11 C10 H10 121.2
C9 C10 H10 121.2
C10 C11 C12 122.4(3)
C10 C11 H11 118.8
C12 C11 H11 118.8
C13 C12 C11 121.7(4)
C13 C12 H12 119.2
C11 C12 H12 119.2
C12 C13 C14 116.8(3)
C12 C13 H13 121.6
C14 C13 H13 121.6
N3 C14 C13 128.1(3)
N3 C14 C9 110.0(3)
C13 C14 C9 121.9(3)
N4 C15 N2 108.6(3)
N4 C15 H15A 110.0
N2 C15 H15A 110.0
N4 C15 H15B 110.0
N2 C15 H15B 110.0
H15A C15 H15B 108.3
N6 C16 C17 106.3(3)
N6 C16 H16 126.8
C17 C16 H16 126.8
C16 C17 C18 134.8(3)
C16 C17 C22 104.9(3)
C18 C17 C22 120.3(3)
C19 C18 C17 117.6(3)
C19 C18 H18 121.2
C17 C18 H18 121.2
C18 C19 C20 121.8(3)
C18 C19 H19 119.1
C20 C19 H19 119.1
C21 C20 C19 122.0(3)
C21 C20 H20 119.0
C19 C20 H20 119.0
C20 C21 C22 117.1(3)
C20 C21 H21 121.4
C22 C21 H21 121.4
N5 C22 C21 127.4(3)
N5 C22 C17 111.4(3)
C21 C22 C17 121.2(3)
N8 C23 C24 106.8(3)
N8 C23 H23 126.6
C24 C23 H23 126.6
C23 C24 C29 105.1(3)
C23 C24 C25 134.7(3)
C29 C24 C25 120.1(3)
C26 C25 C24 117.8(3)
C26 C25 H25 121.1
C24 C25 H25 121.1
C25 C26 C27 121.5(3)
C25 C26 H26 119.3
C27 C26 H26 119.3
C28 C27 C26 122.4(3)
C28 C27 H27 118.8
C26 C27 H27 118.8
C27 C28 C29 116.8(3)
C27 C28 H28 121.6
C29 C28 H28 121.6
N7 C29 C28 128.2(3)
N7 C29 C24 110.6(3)
C28 C29 C24 121.3(3)
N6 C30 N8 109.8(2)
N6 C30 H30A 109.7
N8 C30 H30A 109.7
N6 C30 H30B 109.7
N8 C30 H30B 109.7
H30A C30 H30B 108.2
O2 C31 O1 128.3(3)
O2 C31 C32 118.2(3)
O1 C31 C32 113.4(3)
F3 C32 F2 105.0(4)
F3 C32 F1 108.0(4)
F2 C32 F1 107.5(4)
F3 C32 C31 112.9(3)
F2 C32 C31 113.2(3)
F1 C32 C31 110.0(3)
O4 C33 O3 129.4(5)
O4 C33 C34 113.6(4)
O3 C33 C34 117.0(4)
F4 C34 F5 108.4(4)
F4 C34 F6 104.4(4)
F5 C34 F6 105.7(4)
F4 C34 C33 112.3(4)
F5 C34 C33 112.8(4)
F6 C34 C33 112.6(4)
C35 O5 H5A 109.5
O5 C35 C36 112.3(6)
O5 C35 H35A 109.1
C36 C35 H35A 109.1
O5 C35 H35B 109.1
C36 C35 H35B 109.1
H35A C35 H35B 107.9
C35 C36 H36A 109.5
C35 C36 H36B 109.5
H36A C36 H36B 109.5
C35 C36 H36C 109.5
H36A C36 H36C 109.5
H36B C36 H36C 109.5

loop_
_geom_bond_atom_site_label_1
_geom_bond_atom_site_label_2
_geom_bond_distance
Cu1 O1 1.983(2)
Cu1 N3 1.999(3)
Cu1 N7 2.010(3)
Cu1 N1 2.014(3)
Cu1 N5 2.212(3)
F1 C32 1.317(5)
F2 C32 1.314(6)
F3 C32 1.308(5)
N1 C7 1.357(4)
N1 N2 1.363(4)
N2 C1 1.336(4)
N2 C15 1.451(4)
N3 N4 1.356(4)
N3 C14 1.363(4)
N4 C8 1.338(4)
N4 C15 1.447(4)
N5 C22 1.351(4)
N5 N6 1.372(4)
N6 C16 1.337(4)
N6 C30 1.448(4)
N7 C29 1.349(4)
N7 N8 1.368(4)
N8 C23 1.335(4)
N8 C30 1.462(4)
O1 C31 1.267(4)
O2 C31 1.213(4)
C1 C2 1.389(5)
C1 H1 0.9500
C2 C7 1.420(4)
C2 C3 1.421(5)
C3 C4 1.354(6)
C3 H3 0.9500
C4 C5 1.416(5)
C4 H4 0.9500
C5 C6 1.366(5)
C5 H5 0.9500
C6 C7 1.404(5)
C6 H6 0.9500
C8 C9 1.392(5)
C8 H8 0.9500
C9 C10 1.418(5)
C9 C14 1.418(5)
C10 C11 1.354(6)
C10 H10 0.9500
C11 C12 1.421(6)
C11 H11 0.9500
C12 C13 1.368(5)
C12 H12 0.9500
C13 C14 1.407(5)
C13 H13 0.9500
C15 H15A 0.9900
C15 H15B 0.9900
C16 C17 1.393(5)
C16 H16 0.9500
C17 C18 1.418(5)
C17 C22 1.419(5)
C18 C19 1.365(6)
C18 H18 0.9500
C19 C20 1.415(6)
C19 H19 0.9500
C20 C21 1.374(5)
C20 H20 0.9500
C21 C22 1.408(5)
C21 H21 0.9500
C23 C24 1.392(5)
C23 H23 0.9500
C24 C29 1.415(5)
C24 C25 1.422(5)
C25 C26 1.353(6)
C25 H25 0.9500
C26 C27 1.420(6)
C26 H26 0.9500
C27 C28 1.367(5)
C27 H27 0.9500
C28 C29 1.408(5)
C28 H28 0.9500
C30 H30A 0.9900
C30 H30B 0.9900
C31 C32 1.542(5)
F4 C34 1.324(5)
F5 C34 1.329(5)
F6 C34 1.333(5)
O3 C33 1.226(6)
O4 C33 1.225(6)
C33 C34 1.527(7)
O5 C35 1.417(7)
O5 H5A 0.8400
C35 C36 1.465(9)
C35 H35A 0.9900
C35 H35B 0.9900
C36 H36A 0.9800
C36 H36B 0.9800
C36 H36C 0.9800

loop_
_geom_hbond_atom_site_label_D
_geom_hbond_atom_site_label_H
_geom_hbond_atom_site_label_A
_geom_hbond_distance_DH
_geom_hbond_distance_HA
_geom_hbond_distance_DA
_geom_hbond_angle_DHA
_geom_hbond_site_symmetry_A
O5 H5A O4 0.84 1.90 2.682(7) 155.2 1_455

loop_
_geom_torsion_atom_site_label_1
_geom_torsion_atom_site_label_2
_geom_torsion_atom_site_label_3
_geom_torsion_atom_site_label_4
_geom_torsion
O1 Cu1 N1 C7 -154.5(4)
N3 Cu1 N1 C7 133.6(3)
N7 Cu1 N1 C7 -56.3(3)
N5 Cu1 N1 C7 33.3(3)
O1 Cu1 N1 N2 40.9(6)
N3 Cu1 N1 N2 -31.1(2)
N7 Cu1 N1 N2 139.1(2)
N5 Cu1 N1 N2 -131.3(2)
C7 N1 N2 C1 0.7(3)
Cu1 N1 N2 C1 169.1(2)
C7 N1 N2 C15 -176.6(3)
Cu1 N1 N2 C15 -8.2(4)
O1 Cu1 N3 N4 -140.6(2)
N1 Cu1 N3 N4 28.4(2)
N5 Cu1 N3 N4 126.6(2)
O1 Cu1 N3 C14 52.1(3)
N1 Cu1 N3 C14 -139.0(3)
N5 Cu1 N3 C14 -40.8(3)
C14 N3 N4 C8 0.0(3)
Cu1 N3 N4 C8 -170.4(2)
C14 N3 N4 C15 -175.8(3)
Cu1 N3 N4 C15 13.8(4)
O1 Cu1 N5 C22 -149.0(3)
N3 Cu1 N5 C22 -60.4(3)
N7 Cu1 N5 C22 120.8(3)
N1 Cu1 N5 C22 29.5(3)
O1 Cu1 N5 N6 73.1(2)
N3 Cu1 N5 N6 161.6(2)
N7 Cu1 N5 N6 -17.2(2)
N1 Cu1 N5 N6 -108.5(2)
C22 N5 N6 C16 -0.8(3)
Cu1 N5 N6 C16 147.5(2)
C22 N5 N6 C30 -177.0(3)
Cu1 N5 N6 C30 -28.8(3)
O1 Cu1 N7 C29 117.6(3)
N1 Cu1 N7 C29 -50.9(3)
N5 Cu1 N7 C29 -149.2(3)
O1 Cu1 N7 N8 -63.4(2)
N1 Cu1 N7 N8 128.0(2)
N5 Cu1 N7 N8 29.7(2)
C29 N7 N8 C23 -0.2(3)
Cu1 N7 N8 C23 -179.4(2)
C29 N7 N8 C30 -177.4(3)
Cu1 N7 N8 C30 3.4(4)
N3 Cu1 O1 C31 77.9(2)
N7 Cu1 O1 C31 -92.4(2)
N1 Cu1 O1 C31 5.9(6)
N5 Cu1 O1 C31 178.2(2)
N1 N2 C1 C2 -0.3(4)
C15 N2 C1 C2 176.7(3)
N2 C1 C2 C7 -0.2(4)
N2 C1 C2 C3 -176.9(4)
C1 C2 C3 C4 176.0(4)
C7 C2 C3 C4 -0.3(6)
C2 C3 C4 C5 0.1(6)
C3 C4 C5 C6 0.7(6)
C4 C5 C6 C7 -1.3(5)
N2 N1 C7 C6 177.4(3)
Cu1 N1 C7 C6 10.9(5)
N2 N1 C7 C2 -0.8(3)
Cu1 N1 C7 C2 -167.3(2)
C5 C6 C7 N1 -176.8(3)
C5 C6 C7 C2 1.2(5)
C1 C2 C7 N1 0.7(4)
C3 C2 C7 N1 177.9(3)
C1 C2 C7 C6 -177.7(3)
C3 C2 C7 C6 -0.4(5)
N3 N4 C8 C9 0.4(4)
C15 N4 C8 C9 175.7(3)
N4 C8 C9 C10 -179.4(4)
N4 C8 C9 C14 -0.6(4)
C8 C9 C10 C11 178.3(4)
C14 C9 C10 C11 -0.3(5)
C9 C10 C11 C12 1.0(6)
C10 C11 C12 C13 -0.6(6)
C11 C12 C13 C14 -0.5(5)
N4 N3 C14 C13 -180.0(3)
Cu1 N3 C14 C13 -11.0(5)
N4 N3 C14 C9 -0.4(3)
Cu1 N3 C14 C9 168.6(2)
C12 C13 C14 N3 -179.3(3)
C12 C13 C14 C9 1.2(5)
C8 C9 C14 N3 0.6(4)
C10 C9 C14 N3 179.6(3)
C8 C9 C14 C13 -179.8(3)
C10 C9 C14 C13 -0.8(5)
C8 N4 C15 N2 119.2(3)
N3 N4 C15 N2 -65.7(4)
C1 N2 C15 N4 -114.5(3)
N1 N2 C15 N4 62.4(4)
N5 N6 C16 C17 0.7(4)
C30 N6 C16 C17 176.5(3)
N6 C16 C17 C18 -179.2(4)
N6 C16 C17 C22 -0.3(4)
C16 C17 C18 C19 179.2(4)
C22 C17 C18 C19 0.5(5)
C17 C18 C19 C20 0.5(6)
C18 C19 C20 C21 -0.6(6)
C19 C20 C21 C22 -0.3(5)
N6 N5 C22 C21 -179.1(3)
Cu1 N5 C22 C21 39.1(5)
N6 N5 C22 C17 0.5(3)
Cu1 N5 C22 C17 -141.3(2)
C20 C21 C22 N5 -179.1(3)
C20 C21 C22 C17 1.3(5)
C16 C17 C22 N5 -0.1(4)
C18 C17 C22 N5 178.9(3)
C16 C17 C22 C21 179.5(3)
C18 C17 C22 C21 -1.4(5)
N7 N8 C23 C24 -0.7(4)
C30 N8 C23 C24 176.3(3)
N8 C23 C24 C29 1.2(4)
N8 C23 C24 C25 -177.7(4)
C23 C24 C25 C26 179.7(4)
C29 C24 C25 C26 0.9(5)
C24 C25 C26 C27 0.5(6)
C25 C26 C27 C28 -0.5(6)
C26 C27 C28 C29 -0.9(5)
N8 N7 C29 C28 -178.9(3)
Cu1 N7 C29 C28 0.2(5)
N8 N7 C29 C24 1.0(3)
Cu1 N7 C29 C24 -180.0(2)
C27 C28 C29 N7 -177.8(3)
C27 C28 C29 C24 2.4(5)
C23 C24 C29 N7 -1.4(4)
C25 C24 C29 N7 177.7(3)
C23 C24 C29 C28 178.5(3)
C25 C24 C29 C28 -2.4(5)
C16 N6 C30 N8 -100.2(4)
N5 N6 C30 N8 75.5(3)
C23 N8 C30 N6 122.0(3)
N7 N8 C30 N6 -61.2(4)
Cu1 O1 C31 O2 8.1(4)
Cu1 O1 C31 C32 -168.3(2)
O2 C31 C32 F3 28.1(5)
O1 C31 C32 F3 -155.1(4)
O2 C31 C32 F2 147.2(4)
O1 C31 C32 F2 -35.9(5)
O2 C31 C32 F1 -92.6(4)
O1 C31 C32 F1 84.3(4)
O4 C33 C34 F4 -86.3(6)
O3 C33 C34 F4 91.6(5)
O4 C33 C34 F5 150.8(6)
O3 C33 C34 F5 -31.4(6)
O4 C33 C34 F6 31.2(7)
O3 C33 C34 F6 -150.9(4)
